data_4062456
loop_
_publ_author_name
'Wong, Wai-Yeung'
'Ting, Fai-Lung'
'Lin, Zhenyang'

_publ_section_title
;
 Activation of Tri(2-furyl)phosphine by [Ru~4~(\m-H)~4~(CO)~12~]:
 The First Example of Coordinated Furyl and Furyne Ligands at
 Tetraruthenium Phosphide and Phosphinidene Clusters
;
_journal_issue 24
_journal_name_full Organometallics
_journal_page_first 5100
_journal_page_last 5108
_journal_paper_doi 10.1021/om0341193
_journal_volume 22
_journal_year 2003
_chemical_formula_sum 'C34 H22 O16 P2 Ru4'
_chemical_formula_weight 1152.74
_space_group_IT_number 2
_symmetry_cell_setting triclinic
_symmetry_space_group_name_Hall '-P 1'
_symmetry_space_group_name_H-M 'P -1'
_cell_angle_alpha 94.9460(10)
_cell_angle_beta 97.2530(10)
_cell_angle_gamma 107.2810(10)
_cell_formula_units_Z 2
_cell_length_a 9.3836(6)
_cell_length_b 14.6876(10)
_cell_length_c 15.6481(10)
_cell_measurement_temperature 293(2)
_cell_volume 2025.3(2)
_diffrn_ambient_temperature 293(2)
_exptl_crystal_density_diffrn 1.890
_cod_depositor_comments
;
The following automatic conversions were performed:
'_symmetry_cell_setting' value 'Triclinic' changed to 'triclinic'
according to '/home/saulius/struct/CIF-dictionaries/cif_core.dic'
dictionary named 'cif_core.dic' version 2.4.1 from 2010-06-29.

Automatic conversion script
Id: cif_fix_enum 1527 2010-12-29 10:47:43Z saulius 
;
_cod_database_code 4062456

loop_
_symmetry_equiv_pos_as_xyz
'x, y, z'
'-x, -y, -z'

loop_
_atom_site_label
_atom_site_type_symbol
_atom_site_fract_x
_atom_site_fract_y
_atom_site_fract_z
_atom_site_U_iso_or_equiv
_atom_site_adp_type
_atom_site_occupancy
_atom_site_symmetry_multiplicity
_atom_site_calc_flag
_atom_site_refinement_flags
_atom_site_disorder_assembly
_atom_site_disorder_group
C1 C 0.9884(4) 0.8926(2) 0.92630(19) 0.0549(7) Uani 1 1 d . . .
C2 C 0.6780(4) 0.8197(2) 0.9539(2) 0.0603(8) Uani 1 1 d . . .
C3 C 0.8817(4) 0.7090(2) 0.9672(2) 0.0610(8) Uani 1 1 d . . .
C4 C 0.4444(4) 0.6607(2) 0.7572(3) 0.0694(10) Uani 1 1 d . . .
C5 C 0.5668(5) 0.6185(2) 0.6158(2) 0.0702(10) Uani 1 1 d . . .
C6 C 1.0069(4) 0.6277(3) 0.8190(2) 0.0593(8) Uani 1 1 d . . .
C7 C 1.0285(4) 0.6876(2) 0.6530(2) 0.0586(7) Uani 1 1 d . . .
C8 C 1.1525(3) 0.8136(3) 0.8092(2) 0.0592(8) Uani 1 1 d . . .
C9 C 0.7452(4) 0.8143(2) 0.58824(19) 0.0525(7) Uani 1 1 d . . .
C10 C 0.5604(3) 0.8491(2) 0.69471(19) 0.0479(6) Uani 1 1 d . . .
C11 C 0.3566(3) 0.4233(2) 0.7246(2) 0.0530(7) Uani 1 1 d . . .
C12 C 0.1183(5) 0.3989(4) 0.7307(5) 0.124(2) Uani 1 1 d . . .
H12 H 0.0302 0.4041 0.7491 0.148 Uiso 1 1 calc R . .
C13 C 0.1208(5) 0.3458(4) 0.6641(5) 0.124(2) Uani 1 1 d . . .
H13 H 0.0377 0.3056 0.6257 0.149 Uiso 1 1 calc R . .
C14 C 0.2746(5) 0.3591(4) 0.6588(3) 0.0986(15) Uani 1 1 d . . .
H14 H 0.3115 0.3281 0.6164 0.118 Uiso 1 1 calc R . .
C15 C 0.5905(4) 0.4470(2) 0.8594(2) 0.0571(7) Uani 1 1 d . . .
C16 C 0.7365(9) 0.4422(5) 0.9767(4) 0.155(3) Uani 1 1 d . . .
H16 H 0.8237 0.4534 1.0169 0.186 Uiso 1 1 calc R . .
C17 C 0.6083(10) 0.3968(4) 0.9883(3) 0.130(3) Uani 1 1 d . . .
H17 H 0.5830 0.3676 1.0371 0.156 Uiso 1 1 calc R . .
C18 C 0.5059(7) 0.3976(4) 0.9123(3) 0.1084(17) Uani 1 1 d . . .
H18 H 0.4015 0.3693 0.9021 0.130 Uiso 1 1 calc R . .
C19 C 0.6284(3) 0.4087(2) 0.6864(2) 0.0518(6) Uani 1 1 d . . .
C20 C 0.6524(7) 0.2733(4) 0.6345(4) 0.1114(18) Uani 1 1 d . . .
H20 H 0.6444 0.2084 0.6257 0.134 Uiso 1 1 calc R . .
C21 C 0.7236(5) 0.3362(4) 0.5903(3) 0.0879(13) Uani 1 1 d . . .
H21 H 0.7733 0.3250 0.5447 0.105 Uiso 1 1 calc R . .
C22 C 0.7123(4) 0.4284(3) 0.6248(2) 0.0683(9) Uani 1 1 d . . .
H22 H 0.7549 0.4881 0.6074 0.082 Uiso 1 1 calc R . .
C23 C 0.8005(3) 1.07402(19) 0.78881(19) 0.0475(6) Uani 1 1 d . . .
C24 C 0.7676(6) 1.2056(4) 0.8462(4) 0.1018(16) Uani 1 1 d . . .
H24 H 0.7727 1.2697 0.8576 0.122 Uiso 1 1 calc R . .
C25 C 0.6966(6) 1.1380(5) 0.8865(3) 0.0961(15) Uani 1 1 d . . .
H25 H 0.6422 1.1450 0.9310 0.115 Uiso 1 1 calc R . .
C26 C 0.7163(5) 1.0491(3) 0.8506(2) 0.0716(9) Uani 1 1 d . . .
H26 H 0.6786 0.9883 0.8670 0.086 Uiso 1 1 calc R . .
C27 C 0.8401(3) 1.04715(19) 0.61483(18) 0.0486(6) Uani 1 1 d . . .
C28 C 0.7019(6) 1.0627(3) 0.4977(3) 0.0906(13) Uani 1 1 d . . .
H28 H 0.6184 1.0598 0.4573 0.109 Uiso 1 1 calc R . .
C29 C 0.8415(6) 1.1001(3) 0.4871(3) 0.0869(13) Uani 1 1 d . . .
H29 H 0.8747 1.1278 0.4390 0.104 Uiso 1 1 calc R . .
C30 C 0.9334(5) 1.0906(3) 0.5629(2) 0.0703(9) Uani 1 1 d . . .
H30 H 1.0385 1.1109 0.5741 0.084 Uiso 1 1 calc R . .
C31 C 1.0701(3) 1.0536(2) 0.7446(2) 0.0494(6) Uani 1 1 d . . .
C32 C 1.3035(4) 1.0579(3) 0.7428(4) 0.0957(15) Uani 1 1 d . . .
H32 H 1.3869 1.0395 0.7320 0.115 Uiso 1 1 calc R . .
C33 C 1.3106(4) 1.1394(3) 0.7841(3) 0.0854(12) Uani 1 1 d . . .
H33 H 1.3978 1.1898 0.8067 0.103 Uiso 1 1 calc R . .
C34 C 1.1594(4) 1.1374(3) 0.7883(3) 0.0847(12) Uani 1 1 d . . .
H34 H 1.1286 1.1852 0.8161 0.102 Uiso 1 1 calc R . .
H1 H 0.938(4) 0.826(2) 0.713(2) 0.056(9) Uiso 1 1 d . . .
H2 H 0.757(4) 0.857(2) 0.820(2) 0.065(10) Uiso 1 1 d . . .
H3 H 0.679(4) 0.668(3) 0.852(2) 0.076(11) Uiso 1 1 d . . .
H4 H 0.800(4) 0.629(3) 0.712(2) 0.069(10) Uiso 1 1 d . . .
O1 O 1.0911(3) 0.95756(19) 0.94909(18) 0.0836(8) Uani 1 1 d . . .
O2 O 0.5988(4) 0.8438(3) 0.9919(2) 0.1043(11) Uani 1 1 d . . .
O3 O 0.9206(4) 0.6678(2) 1.01863(19) 0.0995(10) Uani 1 1 d . . .
O4 O 0.3341(3) 0.6696(2) 0.7729(3) 0.1301(16) Uani 1 1 d . . .
O5 O 0.5280(5) 0.6005(2) 0.54296(19) 0.1303(16) Uani 1 1 d . . .
O6 O 1.0364(4) 0.5697(2) 0.8536(2) 0.0986(10) Uani 1 1 d . . .
O7 O 1.0673(4) 0.6641(3) 0.5923(2) 0.1098(11) Uani 1 1 d . . .
O8 O 1.2682(3) 0.8629(2) 0.8403(2) 0.0917(9) Uani 1 1 d . . .
O9 O 0.7431(4) 0.8049(2) 0.51513(15) 0.0901(9) Uani 1 1 d . . .
O10 O 0.4439(3) 0.8589(2) 0.68202(19) 0.0765(7) Uani 1 1 d . . .
O11 O 0.6935(3) 1.0279(2) 0.57623(16) 0.0748(7) Uani 1 1 d . . .
O12 O 0.8347(4) 1.17046(18) 0.7841(2) 0.0915(9) Uani 1 1 d . . .
O13 O 1.1567(3) 1.00253(19) 0.7172(2) 0.0912(9) Uani 1 1 d . . .
O14 O 0.2621(3) 0.4487(2) 0.7734(3) 0.1071(11) Uani 1 1 d . . .
O15 O 0.5898(4) 0.31275(19) 0.6958(2) 0.1004(10) Uani 1 1 d . . .
O16 O 0.7339(4) 0.4741(3) 0.8969(3) 0.1440(18) Uani 1 1 d . . .
P1 P 0.55567(8) 0.48438(5) 0.75423(4) 0.04094(14) Uani 1 1 d . . .
P2 P 0.86850(7) 1.00038(5) 0.71646(4) 0.03894(14) Uani 1 1 d . . .
Ru1 Ru 0.81551(2) 0.782779(14) 0.886477(12) 0.03835(6) Uani 1 1 d . . .
Ru2 Ru 0.62851(2) 0.646177(13) 0.736027(12) 0.03509(6) Uani 1 1 d . . .
Ru3 Ru 0.96232(2) 0.724371(14) 0.758146(13) 0.03776(6) Uani 1 1 d . . .
Ru4 Ru 0.75473(2) 0.835948(13) 0.709171(12) 0.03339(6) Uani 1 1 d . . .

loop_
_atom_site_aniso_label
_atom_site_aniso_U_11
_atom_site_aniso_U_22
_atom_site_aniso_U_33
_atom_site_aniso_U_23
_atom_site_aniso_U_13
_atom_site_aniso_U_12
C1 0.0596(18) 0.0542(17) 0.0470(15) -0.0040(13) 0.0061(13) 0.0159(14)
C2 0.068(2) 0.0643(19) 0.0523(16) 0.0050(14) 0.0235(15) 0.0209(16)
C3 0.075(2) 0.0600(18) 0.0448(15) 0.0082(14) -0.0014(14) 0.0199(16)
C4 0.0422(16) 0.0476(17) 0.124(3) 0.0282(18) 0.0180(18) 0.0164(13)
C5 0.093(3) 0.0441(16) 0.0541(18) 0.0048(13) -0.0229(17) 0.0067(16)
C6 0.0506(16) 0.074(2) 0.0669(19) 0.0239(16) 0.0152(14) 0.0343(16)
C7 0.0604(18) 0.0605(18) 0.0631(18) 0.0107(14) 0.0279(15) 0.0231(15)
C8 0.0381(15) 0.070(2) 0.0677(19) -0.0010(15) 0.0078(13) 0.0166(14)
C9 0.0591(17) 0.0467(15) 0.0460(15) 0.0054(12) 0.0102(13) 0.0074(13)
C10 0.0453(15) 0.0479(15) 0.0549(15) 0.0175(12) 0.0080(12) 0.0180(12)
C11 0.0441(14) 0.0377(13) 0.0726(19) 0.0014(13) 0.0110(13) 0.0068(11)
C12 0.045(2) 0.082(3) 0.227(7) -0.020(4) 0.024(3) 0.003(2)
C13 0.056(2) 0.083(3) 0.202(6) -0.040(4) -0.028(3) 0.010(2)
C14 0.064(2) 0.101(3) 0.111(4) -0.037(3) -0.009(2) 0.020(2)
C15 0.073(2) 0.0398(14) 0.0537(16) 0.0095(12) 0.0028(15) 0.0117(14)
C16 0.196(7) 0.109(4) 0.105(4) 0.065(4) -0.067(4) -0.011(4)
C17 0.232(8) 0.080(3) 0.058(2) 0.029(2) 0.003(4) 0.023(4)
C18 0.127(4) 0.111(4) 0.075(3) 0.039(3) 0.025(3) 0.008(3)
C19 0.0549(16) 0.0452(14) 0.0588(17) 0.0045(12) 0.0061(13) 0.0227(13)
C20 0.143(5) 0.090(3) 0.123(4) -0.010(3) 0.025(4) 0.075(4)
C21 0.090(3) 0.121(4) 0.069(2) -0.009(2) 0.015(2) 0.061(3)
C22 0.066(2) 0.086(2) 0.0576(18) 0.0051(17) 0.0173(16) 0.0289(18)
C23 0.0487(15) 0.0414(13) 0.0520(15) 0.0020(11) 0.0015(12) 0.0173(11)
C24 0.107(4) 0.087(3) 0.116(4) -0.031(3) -0.002(3) 0.059(3)
C25 0.086(3) 0.144(5) 0.070(3) -0.019(3) 0.018(2) 0.059(3)
C26 0.082(2) 0.077(2) 0.062(2) 0.0125(17) 0.0292(18) 0.0268(19)
C27 0.0561(16) 0.0397(13) 0.0492(14) 0.0124(11) 0.0072(12) 0.0125(12)
C28 0.112(4) 0.094(3) 0.063(2) 0.038(2) -0.007(2) 0.029(3)
C29 0.132(4) 0.070(2) 0.061(2) 0.0325(18) 0.025(2) 0.024(3)
C30 0.081(2) 0.066(2) 0.066(2) 0.0265(17) 0.0230(18) 0.0151(18)
C31 0.0425(14) 0.0428(14) 0.0607(17) 0.0105(12) 0.0072(12) 0.0095(11)
C32 0.0408(18) 0.080(3) 0.159(5) -0.003(3) 0.021(2) 0.0112(18)
C33 0.0445(18) 0.071(2) 0.122(4) 0.007(2) -0.005(2) -0.0006(16)
C34 0.056(2) 0.061(2) 0.124(4) -0.017(2) 0.000(2) 0.0126(17)
O1 0.0713(16) 0.0681(16) 0.0870(18) -0.0268(14) 0.0046(14) -0.0012(13)
O2 0.111(2) 0.118(3) 0.103(2) 0.0041(19) 0.064(2) 0.048(2)
O3 0.133(3) 0.091(2) 0.0707(17) 0.0302(15) -0.0182(17) 0.0376(19)
O4 0.0593(17) 0.101(2) 0.267(5) 0.077(3) 0.070(2) 0.0476(17)
O5 0.212(4) 0.079(2) 0.0584(17) 0.0001(14) -0.054(2) 0.016(2)
O6 0.100(2) 0.117(2) 0.117(2) 0.066(2) 0.0329(18) 0.072(2)
O7 0.142(3) 0.121(3) 0.088(2) 0.0058(18) 0.068(2) 0.056(2)
O8 0.0403(13) 0.103(2) 0.112(2) -0.0171(17) -0.0028(13) 0.0061(13)
O9 0.117(2) 0.095(2) 0.0418(12) 0.0015(12) 0.0207(13) 0.0070(17)
O10 0.0482(13) 0.0916(18) 0.104(2) 0.0359(15) 0.0126(12) 0.0370(13)
O11 0.0634(14) 0.0910(18) 0.0675(14) 0.0399(13) -0.0037(11) 0.0179(13)
O12 0.110(2) 0.0506(14) 0.121(2) 0.0047(14) 0.0280(19) 0.0330(15)
O13 0.0468(13) 0.0667(15) 0.150(3) -0.0218(16) 0.0235(15) 0.0099(11)
O14 0.0600(16) 0.099(2) 0.145(3) -0.033(2) 0.0298(17) 0.0074(15)
O15 0.135(3) 0.0542(15) 0.132(3) 0.0159(16) 0.053(2) 0.0455(17)
O16 0.102(3) 0.165(4) 0.128(3) 0.097(3) -0.040(2) -0.011(2)
P1 0.0406(3) 0.0339(3) 0.0471(3) 0.0059(3) 0.0056(3) 0.0101(3)
P2 0.0399(3) 0.0349(3) 0.0425(3) 0.0080(2) 0.0070(3) 0.0113(3)
Ru1 0.04424(12) 0.04011(11) 0.03113(10) 0.00346(8) 0.00617(8) 0.01404(9)
Ru2 0.02980(10) 0.03281(10) 0.04071(11) 0.00611(7) 0.00090(7) 0.00841(7)
Ru3 0.03043(10) 0.04314(11) 0.04301(11) 0.00606(8) 0.00739(8) 0.01566(8)
Ru4 0.03316(10) 0.03352(10) 0.03471(10) 0.00736(7) 0.00605(7) 0.01115(7)

loop_
_geom_bond_atom_site_label_1
_geom_bond_atom_site_label_2
_geom_bond_distance
_geom_bond_site_symmetry_2
_geom_bond_publ_flag
C1 O1 1.129(4) . ?
C1 Ru1 1.907(3) . ?
C2 O2 1.124(4) . ?
C2 Ru1 1.932(3) . ?
C3 O3 1.135(4) . ?
C3 Ru1 1.895(3) . ?
C4 O4 1.134(4) . ?
C4 Ru2 1.869(3) . ?
C5 O5 1.135(4) . ?
C5 Ru2 1.869(3) . ?
C6 O6 1.131(4) . ?
C6 Ru3 1.893(3) . ?
C7 O7 1.123(4) . ?
C7 Ru3 1.921(3) . ?
C8 O8 1.131(4) . ?
C8 Ru3 1.900(3) . ?
C9 O9 1.137(4) . ?
C9 Ru4 1.878(3) . ?
C10 O10 1.139(3) . ?
C10 Ru4 1.878(3) . ?
C11 C14 1.321(5) . ?
C11 O14 1.351(4) . ?
C11 P1 1.795(3) . ?
C12 C13 1.253(8) . ?
C12 O14 1.380(6) . ?
C13 C14 1.412(6) . ?
C15 O16 1.325(5) . ?
C15 C18 1.330(5) . ?
C15 P1 1.801(3) . ?
C16 C17 1.235(10) . ?
C16 O16 1.370(6) . ?
C17 C18 1.434(8) . ?
C19 C22 1.318(5) . ?
C19 O15 1.373(4) . ?
C19 P1 1.805(3) . ?
C20 C21 1.280(7) . ?
C20 O15 1.360(6) . ?
C21 C22 1.452(6) . ?
C23 C26 1.332(4) . ?
C23 O12 1.367(4) . ?
C23 P2 1.800(3) . ?
C24 C25 1.284(7) . ?
C24 O12 1.366(6) . ?
C25 C26 1.449(6) . ?
C27 C30 1.331(4) . ?
C27 O11 1.367(4) . ?
C27 P2 1.806(3) . ?
C28 C29 1.299(7) . ?
C28 O11 1.374(4) . ?
C29 C30 1.418(6) . ?
C31 C34 1.335(5) . ?
C31 O13 1.342(4) . ?
C31 P2 1.798(3) . ?
C32 C33 1.289(6) . ?
C32 O13 1.363(4) . ?
C33 C34 1.420(5) . ?
P1 Ru2 2.3231(7) . ?
P2 Ru4 2.3184(7) . ?
Ru1 Ru3 2.7875(3) . ?
Ru1 Ru2 2.9492(3) . ?
Ru1 Ru4 2.9785(3) . ?
Ru2 Ru4 2.7775(3) . ?
Ru2 Ru3 2.9616(3) . ?
Ru3 Ru4 2.9671(3) . ?
